data_4120375
loop_
_publ_author_name
'Michal Jur\'i\<cek'
'Jonathan C. Barnes'
'Edward J. Dale'
'Wei-Guang Liu'
'Nathan L. Strutt'
'Carson J. Bruns'
'Nicolaas A. Vermeulen'
'Kala C. Ghooray'
'Amy A. Sarjeant'
'Charlotte L. Stern'
'Youssry Y. Botros'
'William A. Goddard'
'J. Fraser Stoddart'

_publ_section_title
;
 Ex2Box: Interdependent Modes of Binding in a Two-Nanometer-Long Synthetic
 Receptor
;
_journal_name_full 'Journal of the American Chemical Society'
_journal_page_first 12736
_journal_page_last 12746
_journal_paper_doi 10.1021/ja4052763
_journal_volume 135
_journal_year 2013
_chemical_formula_moiety 'C60 H48 N4, C7 H6 N2 O4, 4(F6 P)'
_chemical_formula_sum 'C67 H54 F24 N6 O4 P4'
_chemical_formula_weight 1587.04
_chemical_name_systematic
;
 ?
;
_space_group_crystal_system orthorhombic
_space_group_IT_number 64
_space_group_name_H-M_alt 'C m c a'
_symmetry_space_group_name_Hall '-C 2ac 2'
_symmetry_space_group_name_H-M 'C m c a'
_atom_sites_solution_hydrogens geom
_atom_sites_solution_primary dual
_audit_creation_date 2012-10-25
_audit_creation_method
;
  Olex2 1.2
  (compiled May  9 2012 12:37:22, GUI svn.r4230)
;
_cell_angle_alpha 90
_cell_angle_beta 90
_cell_angle_gamma 90
_cell_formula_units_Z 4
_cell_length_a 14.4428(6)
_cell_length_b 38.4816(14)
_cell_length_c 12.1196(4)
_cell_measurement_reflns_used 3330
_cell_measurement_temperature 100(2)
_cell_measurement_theta_max 61.66
_cell_measurement_theta_min 4.60
_cell_volume 6735.9(4)
_computing_cell_refinement 'SAINT V7.23A (Bruker, 2005)'
_computing_data_collection 'APEX2 V2.1-4 (Bruker, 2007)'
_computing_data_reduction 'Bruker SAINT'
_computing_molecular_graphics
;
O. V. Dolomanov, L. J. Bourhis, R. J. Gildea, J. A. K. Howard and H. Puschmann,
OLEX2: a complete structure solution, refinement and analysis program.
J. Appl. Cryst. (2009). 42, 339-341.
;
_computing_publication_material
;
O. V. Dolomanov, L. J. Bourhis, R. J. Gildea, J. A. K. Howard and H. Puschmann,
OLEX2: a complete structure solution, refinement and analysis program.
J. Appl. Cryst. (2009). 42, 339-341.
;
_computing_structure_refinement
;
XLMP, G.M. Sheldrick, Acta Cryst.
(2008). A64, 112-122
;
_computing_structure_solution
;
XM, G.M. Sheldrick, Acta Cryst.
(2008). A64, 112-122
;
_diffrn_ambient_temperature 99.99
_diffrn_detector_area_resol_mean 8
_diffrn_measured_fraction_theta_full 0.998
_diffrn_measured_fraction_theta_max 0.998
_diffrn_measurement_device_type 'Bruker Kappa APEX CCD area detector'
_diffrn_measurement_method '\w and \f scans'
_diffrn_radiation_monochromator 'MX optics'
_diffrn_radiation_type CuK\a
_diffrn_radiation_wavelength 1.54178
_diffrn_reflns_av_R_equivalents 0.0574
_diffrn_reflns_Laue_measured_fraction_full 0.998
_diffrn_reflns_Laue_measured_fraction_max 0.998
_diffrn_reflns_limit_h_max 16
_diffrn_reflns_limit_h_min -13
_diffrn_reflns_limit_k_max 44
_diffrn_reflns_limit_k_min -43
_diffrn_reflns_limit_l_max 12
_diffrn_reflns_limit_l_min -13
_diffrn_reflns_number 13160
_diffrn_reflns_point_group_measured_fraction_full 0.998
_diffrn_reflns_point_group_measured_fraction_max 0.998
_diffrn_reflns_theta_full 62.420
_diffrn_reflns_theta_max 62.420
_diffrn_reflns_theta_min 4.311
_diffrn_source microsource
_diffrn_standards_number 0
_exptl_absorpt_coefficient_mu 2.125
_exptl_absorpt_correction_T_max 0.7522
_exptl_absorpt_correction_T_min 0.5453
_exptl_absorpt_correction_type multi-scan
_exptl_absorpt_process_details
;
SADABS-2008/1 (Bruker,2008) was used for absorption correction.
wR2(int) was 0.0981 before and 0.0679 after correction.
The Ratio of minimum to maximum transmission is 0.7249.
The \l/2 correction factor is 0.0015.
;
_exptl_crystal_colour colourless
_exptl_crystal_density_diffrn 1.565
_exptl_crystal_description tablet
_exptl_crystal_F_000 3224
_exptl_crystal_size_max 0.171
_exptl_crystal_size_mid 0.08
_exptl_crystal_size_min 0.031
_refine_diff_density_max 0.474
_refine_diff_density_min -0.560
_refine_diff_density_rms 0.091
_refine_ls_extinction_method none
_refine_ls_goodness_of_fit_ref 1.079
_refine_ls_hydrogen_treatment constr
_refine_ls_matrix_type full
_refine_ls_number_parameters 262
_refine_ls_number_reflns 2799
_refine_ls_number_restraints 7
_refine_ls_restrained_S_all 1.079
_refine_ls_R_factor_all 0.0980
_refine_ls_R_factor_gt 0.0791
_refine_ls_shift/su_max 0.001
_refine_ls_shift/su_mean 0.000
_refine_ls_structure_factor_coef Fsqd
_refine_ls_weighting_details
;
 w=1/[\s^2^(Fo^2^)+(0.1167P)^2^+23.7234P]
 where P=(Fo^2^+2Fc^2^)/3
;
_refine_ls_weighting_scheme calc
_refine_ls_wR_factor_gt 0.2195
_refine_ls_wR_factor_ref 0.2394
_reflns_Friedel_coverage 0.000
_reflns_number_gt 2089
_reflns_number_total 2799
_reflns_threshold_expression 'I > 2\s(I)'
_cod_data_source_file ja4052763_si_008.cif
_cod_data_source_block n2249
_cod_database_code 4120375
_diffrn_reflns_sigmai/neti 0.0517
_refinement_special_details
;
The dinitrotoluene is disordered over several symmetry elements and refined 
without special position constraints (PART -1). The atoms of the benzene ring 
were refined with a perfect hexagon restraint (AFIX 66), and the C(ph)-CH3, 
C-N, and N-O distances were refined with appropriate distance restraints as 
taken from a search of similar compounds in the Cambridge Structural Database. 
Displacement parameters were
;
_shelx_estimated_absorpt_t_max 0.937
_shelx_estimated_absorpt_t_min 0.713
_shelx_space_group_comment
;
The symmetry employed for this shelxl refinement is uniquely defined
by the following loop, which should always be used as a source of
symmetry information in preference to the above space-group names.
They are only intended as comments.
;
_shelxl_version_number 2012-4

loop_
_space_group_symop_operation_xyz
'x, y, z'
'-x, -y+1/2, z+1/2'
'x, -y, -z'
'-x, y+1/2, -z+1/2'
'x+1/2, y+1/2, z'
'-x+1/2, -y+1, z+1/2'
'x+1/2, -y+1/2, -z'
'-x+1/2, y+1, -z+1/2'
'-x, -y, -z'
'x, y-1/2, -z-1/2'
'-x, y, z'
'x, -y-1/2, z-1/2'
'-x+1/2, -y+1/2, -z'
'x+1/2, y, -z-1/2'
'-x+1/2, y+1/2, z'
'x+1/2, -y, z-1/2'

loop_
_atom_site_label
_atom_site_type_symbol
_atom_site_fract_x
_atom_site_fract_y
_atom_site_fract_z
_atom_site_U_iso_or_equiv
_atom_site_adp_type
_atom_site_occupancy
_atom_site_site_symmetry_order
_atom_site_calc_flag
_atom_site_refinement_flags
_atom_site_disorder_assembly
_atom_site_disorder_group
N1 N 0.0000 -0.12650(12) -0.5458(3) 0.0451(13) Uani 1 2 d SD . .
N2 N 0.0000 0.21981(13) 0.1188(4) 0.0497(14) Uani 1 2 d SD . .
C1 C 0.0791(4) -0.11169(12) -0.5199(4) 0.0627(13) Uani 1 1 d D . .
H1 H 0.1357 -0.1229 -0.5383 0.075 Uiso 1 1 calc RD . .
C2 C 0.0810(4) -0.08003(12) -0.4664(4) 0.0637(13) Uani 1 1 d D . .
H2 H 0.1387 -0.0695 -0.4493 0.076 Uiso 1 1 calc RD . .
C3 C 0.0000 -0.06360(15) -0.4379(4) 0.0464(15) Uani 1 2 d SD . .
C4 C 0.0000 -0.02955(15) -0.3806(4) 0.0482(16) Uani 1 2 d SD . .
C5 C -0.0804(4) -0.01297(16) -0.3537(6) 0.089(2) Uani 1 1 d D . .
H5 H -0.1379 -0.0236 -0.3719 0.107 Uiso 1 1 calc RD . .
C6 C -0.0804(5) 0.01892(15) -0.3006(6) 0.088(2) Uani 1 1 d D . .
H6 H -0.1378 0.0298 -0.2842 0.106 Uiso 1 1 calc RD . .
C7 C 0.0000 0.03504(17) -0.2713(5) 0.0520(17) Uani 1 2 d SD . .
C8 C 0.0000 0.06949(16) -0.2123(5) 0.0510(16) Uani 1 2 d SD . .
C9 C 0.0801(4) 0.08575(14) -0.1845(5) 0.0776(17) Uani 1 1 d D . .
H9 H 0.1375 0.0761 -0.2075 0.093 Uiso 1 1 calc RD . .
C10 C 0.0795(4) 0.11596(14) -0.1237(5) 0.0763(17) Uani 1 1 d D . .
H10 H 0.1369 0.1266 -0.1060 0.092 Uiso 1 1 calc RD . .
C11 C 0.0000 0.13111(16) -0.0881(4) 0.0454(15) Uani 1 2 d SD . .
C12 C 0.0000 0.16296(15) -0.0181(4) 0.0439(15) Uani 1 2 d SD . .
C13 C -0.0812(4) 0.17804(13) 0.0172(4) 0.0615(13) Uani 1 1 d D . .
H13 H -0.1389 0.1687 -0.0059 0.074 Uiso 1 1 calc RD . .
C14 C -0.0793(4) 0.20652(14) 0.0855(4) 0.0633(14) Uani 1 1 d D . .
H14 H -0.1358 0.2167 0.1091 0.076 Uiso 1 1 calc RD . .
C15 C 0.0000 0.24793(16) 0.2050(4) 0.0584(19) Uani 1 2 d SD . .
H15A H -0.0556 0.2627 0.1969 0.070 Uiso 0.5 1 calc PRD . .
H15B H 0.0556 0.2627 0.1969 0.070 Uiso 0.5 1 calc PRD . .
C16 C 0.0000 0.23024(15) 0.3178(4) 0.0520(18) Uani 1 2 d SD . .
C17 C 0.0825(4) 0.22087(11) 0.3650(3) 0.0563(13) Uani 1 1 d D . .
H17 H 0.1392 0.2287 0.3341 0.068 Uiso 1 1 calc RD . .
C18 C 0.0829(4) 0.19967(11) 0.4592(3) 0.0556(13) Uani 1 1 d D . .
H18 H 0.1399 0.1928 0.4919 0.067 Uiso 1 1 calc RD . .
C19 C 0.0000 0.18879(15) 0.5042(4) 0.0471(16) Uani 1 2 d SD . .
C20 C 0.0000 0.16217(15) 0.5963(4) 0.0488(16) Uani 1 2 d SD . .
H20A H 0.0556 0.1652 0.6431 0.059 Uiso 0.5 1 calc PRD . .
H20B H -0.0556 0.1652 0.6431 0.059 Uiso 0.5 1 calc PRD . .
O1 O 0.2426(14) 0.0261(7) -0.0229(17) 0.090(2) Uani 0.25 1 d PD A -1
O2 O 0.209(2) -0.0204(6) 0.047(2) 0.090(2) Uani 0.25 1 d PD A -1
O3 O -0.2099(19) 0.0328(6) -0.045(2) 0.090(2) Uani 0.25 1 d PD A -1
O4 O -0.1819(17) -0.0256(5) 0.0061(17) 0.090(2) Uani 0.25 1 d PD A -1
N3 N 0.1788(13) 0.0090(6) 0.0186(19) 0.090(2) Uani 0.25 1 d PD A -1
N4 N -0.1695(16) 0.0064(5) -0.010(2) 0.090(2) Uani 0.25 1 d PD A -1
C21 C 0.004(2) 0.0692(2) 0.1160(9) 0.090(2) Uani 0.25 1 d PGD A -1
H21 H 0.0063 0.0909 0.1534 0.108 Uiso 0.25 1 calc PRD A -1
C22 C 0.0852(17) 0.0523(8) 0.086(4) 0.090(2) Uani 0.25 1 d PGD A -1
H22 H 0.1434 0.0625 0.1038 0.108 Uiso 0.25 1 calc PRD A -1
C23 C 0.0816(17) 0.0206(8) 0.032(4) 0.090(2) Uani 0.25 1 d PGD A -1
C24 C -0.004(2) 0.0058(3) 0.0065(11) 0.090(2) Uani 0.25 1 d PGD A -1
C25 C -0.0850(17) 0.0226(8) 0.036(4) 0.090(2) Uani 0.25 1 d PGD A -1
C26 C -0.0813(18) 0.0543(8) 0.091(4) 0.090(2) Uani 0.25 1 d PGD A -1
H26 H -0.1370 0.0659 0.1108 0.108 Uiso 0.25 1 calc PRD A -1
C27 C -0.014(3) -0.0276(3) -0.0525(13) 0.090(2) Uani 0.25 1 d PD A -1
H27A H 0.0476 -0.0357 -0.0764 0.135 Uiso 0.25 1 calc PRD A -1
H27B H -0.0533 -0.0243 -0.1171 0.135 Uiso 0.25 1 calc PRD A -1
H27C H -0.0414 -0.0448 -0.0031 0.135 Uiso 0.25 1 calc PRD A -1
P1 P 0.2500 0.12928(6) 0.2500 0.0853(8) Uani 1 2 d SD . .
F1 F 0.2463(3) 0.12904(11) 0.1174(3) 0.1057(14) Uani 1 1 d D . .
F2 F 0.2500 0.08773(13) 0.2500 0.1052(18) Uani 1 2 d SD . .
F3 F 0.1404(3) 0.12944(10) 0.2529(3) 0.0964(12) Uani 1 1 d D . .
F4 F 0.2500 0.17078(14) 0.2500 0.115(2) Uani 1 2 d SD . .
P2 P 0.2500 0.19465(4) -0.2500 0.0525(5) Uani 1 2 d SD . .
F5 F 0.2296(2) 0.22403(7) -0.3401(2) 0.0668(9) Uani 1 1 d D . .
F6 F 0.2703(2) 0.16510(7) -0.1595(2) 0.0610(8) Uani 1 1 d D . .
F7 F 0.1437(2) 0.19446(6) -0.21624(19) 0.0603(8) Uani 1 1 d D . .

loop_
_atom_site_aniso_label
_atom_site_aniso_U_11
_atom_site_aniso_U_22
_atom_site_aniso_U_33
_atom_site_aniso_U_23
_atom_site_aniso_U_13
_atom_site_aniso_U_12
N1 0.072(4) 0.045(3) 0.019(2) 0.0025(19) 0.000 0.000
N2 0.086(4) 0.046(3) 0.017(2) 0.0024(19) 0.000 0.000
C1 0.074(4) 0.055(3) 0.059(3) -0.009(2) 0.010(3) -0.001(3)
C2 0.072(3) 0.056(3) 0.063(3) -0.017(2) -0.001(3) -0.004(3)
C3 0.073(5) 0.046(3) 0.021(3) 0.002(2) 0.000 0.000
C4 0.074(5) 0.044(3) 0.026(3) -0.001(2) 0.000 0.000
C5 0.071(4) 0.081(4) 0.115(5) -0.048(4) 0.009(4) -0.009(3)
C6 0.074(4) 0.076(4) 0.116(5) -0.052(4) 0.007(4) -0.002(3)
C7 0.075(5) 0.049(3) 0.031(3) -0.002(3) 0.000 0.000
C8 0.073(5) 0.052(4) 0.028(3) -0.004(3) 0.000 0.000
C9 0.069(4) 0.067(3) 0.097(4) -0.035(3) 0.017(3) -0.006(3)
C10 0.063(3) 0.070(3) 0.095(4) -0.034(3) 0.004(3) -0.008(3)
C11 0.064(4) 0.050(3) 0.022(3) -0.003(2) 0.000 0.000
C12 0.065(4) 0.049(3) 0.017(2) 0.003(2) 0.000 0.000
C13 0.074(3) 0.072(3) 0.038(2) -0.020(2) -0.014(2) 0.012(3)
C14 0.076(4) 0.076(3) 0.039(2) -0.018(2) -0.013(2) 0.021(3)
C15 0.112(6) 0.045(3) 0.018(3) -0.001(2) 0.000 0.000
C16 0.101(6) 0.037(3) 0.018(3) -0.002(2) 0.000 0.000
C17 0.094(4) 0.050(3) 0.024(2) 0.0052(17) 0.008(2) 0.003(2)
C18 0.091(4) 0.050(2) 0.026(2) -0.0004(18) 0.004(2) 0.010(2)
C19 0.082(5) 0.045(3) 0.015(2) -0.007(2) 0.000 0.000
C20 0.083(5) 0.043(3) 0.021(3) -0.004(2) 0.000 0.000
O1 0.105(4) 0.100(5) 0.065(4) 0.028(3) -0.007(4) -0.038(7)
O2 0.105(4) 0.100(5) 0.065(4) 0.028(3) -0.007(4) -0.038(7)
O3 0.105(4) 0.100(5) 0.065(4) 0.028(3) -0.007(4) -0.038(7)
O4 0.105(4) 0.100(5) 0.065(4) 0.028(3) -0.007(4) -0.038(7)
N3 0.105(4) 0.100(5) 0.065(4) 0.028(3) -0.007(4) -0.038(7)
N4 0.105(4) 0.100(5) 0.065(4) 0.028(3) -0.007(4) -0.038(7)
C21 0.105(4) 0.100(5) 0.065(4) 0.028(3) -0.007(4) -0.038(7)
C22 0.105(4) 0.100(5) 0.065(4) 0.028(3) -0.007(4) -0.038(7)
C23 0.105(4) 0.100(5) 0.065(4) 0.028(3) -0.007(4) -0.038(7)
C24 0.105(4) 0.100(5) 0.065(4) 0.028(3) -0.007(4) -0.038(7)
C25 0.105(4) 0.100(5) 0.065(4) 0.028(3) -0.007(4) -0.038(7)
C26 0.105(4) 0.100(5) 0.065(4) 0.028(3) -0.007(4) -0.038(7)
C27 0.105(4) 0.100(5) 0.065(4) 0.028(3) -0.007(4) -0.038(7)
P1 0.134(2) 0.0804(15) 0.0411(11) 0.000 0.0052(12) 0.000
F1 0.148(4) 0.129(3) 0.0400(19) 0.0094(18) 0.0048(19) 0.027(3)
F2 0.164(6) 0.082(3) 0.070(3) 0.000 -0.017(3) 0.000
F3 0.127(3) 0.104(3) 0.0573(19) -0.0003(18) 0.0056(19) 0.000(2)
F4 0.156(6) 0.082(3) 0.107(4) 0.000 0.033(4) 0.000
P2 0.0823(13) 0.0461(9) 0.0292(8) 0.000 0.0069(8) 0.000
F5 0.107(2) 0.0547(15) 0.0390(13) 0.0107(12) 0.0075(14) -0.0005(15)
F6 0.092(2) 0.0541(15) 0.0373(12) 0.0090(11) 0.0047(13) -0.0003(14)
F7 0.091(2) 0.0534(14) 0.0366(13) 0.0035(10) 0.0077(13) 0.0066(14)

loop_
_atom_type_symbol
_atom_type_description
_atom_type_scat_dispersion_real
_atom_type_scat_dispersion_imag
_atom_type_scat_source
C C 0.0181 0.0091 'International Tables Vol C Tables 4.2.6.8 and 6.1.1.4'
H H 0.0000 0.0000 'International Tables Vol C Tables 4.2.6.8 and 6.1.1.4'
F F 0.0727 0.0534 'International Tables Vol C Tables 4.2.6.8 and 6.1.1.4'
N N 0.0311 0.0180 'International Tables Vol C Tables 4.2.6.8 and 6.1.1.4'
O O 0.0492 0.0322 'International Tables Vol C Tables 4.2.6.8 and 6.1.1.4'
P P 0.2955 0.4335 'International Tables Vol C Tables 4.2.6.8 and 6.1.1.4'

loop_
_geom_angle_atom_site_label_1
_geom_angle_atom_site_label_2
_geom_angle_atom_site_label_3
_geom_angle
_geom_angle_site_symmetry_1
_geom_angle_site_symmetry_3
C1 N1 C1 120.7(6) . 11
C1 N1 C20 119.5(3) . 9
C1 N1 C20 119.5(3) 11 9
C14 N2 C14 120.7(6) 11 .
C14 N2 C15 119.5(3) 11 .
C14 N2 C15 119.5(3) . .
N1 C1 H1 119.6 . .
N1 C1 C2 120.7(5) . .
C2 C1 H1 119.6 . .
C1 C2 H2 119.7 . .
C3 C2 C1 120.6(5) . .
C3 C2 H2 119.7 . .
C2 C3 C2 116.7(6) . 11
C2 C3 C4 121.7(3) . .
C2 C3 C4 121.7(3) 11 .
C5 C4 C3 121.6(3) . .
C5 C4 C3 121.6(3) 11 .
C5 C4 C5 116.7(6) 11 .
C4 C5 H5 119.2 . .
C4 C5 C6 121.6(6) . .
C6 C5 H5 119.2 . .
C5 C6 H6 119.2 . .
C7 C6 C5 121.6(6) . .
C7 C6 H6 119.2 . .
C6 C7 C6 116.7(7) . 11
C6 C7 C8 121.6(3) . .
C6 C7 C8 121.6(3) 11 .
C9 C8 C7 121.6(3) 11 .
C9 C8 C7 121.6(3) . .
C9 C8 C9 116.9(6) 11 .
C8 C9 H9 119.4 . .
C8 C9 C10 121.1(5) . .
C10 C9 H9 119.4 . .
C9 C10 H10 118.7 . .
C11 C10 C9 122.5(5) . .
C11 C10 H10 118.7 . .
C10 C11 C10 115.4(6) . 11
C10 C11 C12 122.3(3) . .
C10 C11 C12 122.3(3) 11 .
C13 C12 C11 121.6(3) . .
C13 C12 C11 121.6(3) 11 .
C13 C12 C13 116.8(6) . 11
C12 C13 H13 119.8 . .
C14 C13 C12 120.4(5) . .
C14 C13 H13 119.8 . .
N2 C14 C13 120.8(5) . .
N2 C14 H14 119.6 . .
C13 C14 H14 119.6 . .
N2 C15 H15A 110.2 . .
N2 C15 H15B 110.2 . .
N2 C15 C16 107.5(5) . .
H15A C15 H15B 108.5 . .
C16 C15 H15A 110.2 . .
C16 C15 H15B 110.2 . .
C17 C16 C15 119.4(3) 11 .
C17 C16 C15 119.4(3) . .
C17 C16 C17 120.8(5) . 11
C16 C17 H17 120.1 . .
C16 C17 C18 119.8(5) . .
C18 C17 H17 120.1 . .
C17 C18 H18 120.2 . .
C19 C18 C17 119.6(5) . .
C19 C18 H18 120.2 . .
C18 C19 C18 120.3(6) 11 .
C18 C19 C20 119.7(3) 11 .
C18 C19 C20 119.7(3) . .
N1 C20 C19 108.5(4) 9 .
N1 C20 H20A 110.0 9 .
N1 C20 H20B 110.0 9 .
C19 C20 H20A 110.0 . .
C19 C20 H20B 110.0 . .
H20A C20 H20B 108.4 . .
O1 N3 O2 109.4(16) . .
O1 N3 C23 126(3) . .
O2 N3 C23 125(3) . .
O3 N4 O4 142(2) . .
O3 N4 C25 100(2) . .
O4 N4 C25 118(2) . .
C22 C21 H21 120.0 . .
C22 C21 C26 120.0 . .
C26 C21 H21 120.0 . .
C21 C22 H22 120.0 . .
C23 C22 C21 120.0 . .
C23 C22 H22 120.0 . .
C22 C23 N3 106(3) . .
C22 C23 C24 120.0 . .
C24 C23 N3 134(3) . .
C23 C24 C27 123(3) . .
C25 C24 C23 120.0 . .
C25 C24 C27 117(3) . .
C24 C25 N4 114(2) . .
C24 C25 C26 120.0 . .
C26 C25 N4 126(2) . .
C21 C26 H26 120.0 . .
C25 C26 C21 120.0 . .
C25 C26 H26 120.0 . .
C24 C27 H27A 109.5 . .
C24 C27 H27B 109.5 . .
C24 C27 H27C 109.5 . .
H27A C27 H27B 109.5 . .
H27A C27 H27C 109.5 . .
H27B C27 H27C 109.5 . .
F1 P1 F1 179.4(4) 8_545 .
F2 P1 F1 89.68(18) . .
F2 P1 F1 89.68(18) . 8_545
F3 P1 F1 89.41(19) . .
F3 P1 F1 89.41(19) 8_545 8_545
F3 P1 F1 90.59(19) . 8_545
F3 P1 F1 90.60(19) 8_545 .
F3 P1 F2 90.23(17) . .
F3 P1 F2 90.23(17) 8_545 .
F3 P1 F3 179.5(3) 8_545 .
F3 P1 F4 89.77(17) . .
F3 P1 F4 89.77(17) 8_545 .
F4 P1 F1 90.32(18) . .
F4 P1 F1 90.32(18) . 8_545
F4 P1 F2 180.0 . .
F5 P2 F5 90.0(2) 8_544 .
F5 P2 F6 179.90(18) . .
F5 P2 F6 90.04(14) 8_544 .
F5 P2 F6 90.04(14) . 8_544
F5 P2 F6 179.90(19) 8_544 8_544
F6 P2 F6 89.9(2) 8_544 .
F7 P2 F5 90.06(15) 8_544 8_544
F7 P2 F5 90.32(15) . 8_544
F7 P2 F5 90.06(15) . .
F7 P2 F5 90.32(15) 8_544 .
F7 P2 F6 89.86(14) 8_544 8_544
F7 P2 F6 89.86(14) . .
F7 P2 F6 89.77(14) 8_544 .
F7 P2 F6 89.77(14) . 8_544
F7 P2 F7 179.5(2) . 8_544

loop_
_geom_bond_atom_site_label_1
_geom_bond_atom_site_label_2
_geom_bond_distance
_geom_bond_site_symmetry_2
N1 C1 1.315(6) .
N1 C1 1.315(6) 11
N1 C20 1.503(7) 9
N2 C14 1.317(6) 11
N2 C14 1.317(6) .
N2 C15 1.504(7) .
C1 H1 0.9500 .
C1 C2 1.380(6) .
C2 H2 0.9500 .
C2 C3 1.374(6) .
C3 C2 1.374(6) 11
C3 C4 1.483(8) .
C4 C5 1.365(7) 11
C4 C5 1.365(7) .
C5 H5 0.9500 .
C5 C6 1.386(7) .
C6 H6 0.9500 .
C6 C7 1.364(7) .
C7 C6 1.364(7) 11
C7 C8 1.506(9) .
C8 C9 1.357(6) 11
C8 C9 1.357(6) .
C9 H9 0.9500 .
C9 C10 1.377(7) .
C10 H10 0.9500 .
C10 C11 1.357(6) .
C11 C10 1.357(6) 11
C11 C12 1.491(8) .
C12 C13 1.376(6) .
C12 C13 1.376(6) 11
C13 H13 0.9500 .
C13 C14 1.374(6) .
C14 H14 0.9500 .
C15 H15A 0.9900 .
C15 H15B 0.9900 .
C15 C16 1.527(8) .
C16 C17 1.370(6) 11
C16 C17 1.370(6) .
C17 H17 0.9500 .
C17 C18 1.403(6) .
C18 H18 0.9500 .
C18 C19 1.380(6) .
C19 C18 1.380(6) 11
C19 C20 1.515(8) .
C20 N1 1.503(7) 9
C20 H20A 0.9900 .
C20 H20B 0.9900 .
O1 N3 1.240(10) .
O2 N3 1.257(10) .
O3 N4 1.245(10) .
O4 N4 1.259(10) .
N3 C23 1.483(6) .
N4 C25 1.482(6) .
C21 H21 0.9500 .
C21 C22 1.3900 .
C21 C26 1.3900 .
C22 H22 0.9500 .
C22 C23 1.3900 .
C23 C24 1.3900 .
C24 C25 1.3900 .
C24 C27 1.476(5) .
C25 C26 1.3900 .
C26 H26 0.9500 .
C27 H27A 0.9800 .
C27 H27B 0.9800 .
C27 H27C 0.9800 .
P1 F1 1.608(3) .
P1 F1 1.608(3) 8_545
P1 F2 1.599(6) .
P1 F3 1.583(5) 8_545
P1 F3 1.583(5) .
P1 F4 1.597(6) .
P2 F5 1.599(3) .
P2 F5 1.599(3) 8_544
P2 F6 1.607(3) 8_544
P2 F6 1.607(3) .
P2 F7 1.589(3) 8_544
P2 F7 1.589(3) .

loop_
_geom_torsion_atom_site_label_1
_geom_torsion_atom_site_label_2
_geom_torsion_atom_site_label_3
_geom_torsion_atom_site_label_4
_geom_torsion
_geom_torsion_site_symmetry_1
_geom_torsion_site_symmetry_4
N1 C1 C2 C3 0.9(8) . .
N2 C15 C16 C17 -86.8(5) . 11
N2 C15 C16 C17 86.8(5) . .
C1 N1 C1 C2 -0.9(9) 11 .
C1 C2 C3 C2 -0.8(9) . 11
C1 C2 C3 C4 -179.9(5) . .
C2 C3 C4 C5 -179.0(6) 11 11
C2 C3 C4 C5 0.0(9) . 11
C2 C3 C4 C5 0.0(9) 11 .
C2 C3 C4 C5 179.0(6) . .
C3 C4 C5 C6 -179.7(6) . .
C4 C5 C6 C7 -0.9(12) . .
C5 C4 C5 C6 -0.7(13) 11 .
C5 C6 C7 C6 2.5(13) . 11
C5 C6 C7 C8 -179.2(6) . .
C6 C7 C8 C9 179.0(6) 11 11
C6 C7 C8 C9 0.9(10) . 11
C6 C7 C8 C9 -0.9(10) 11 .
C6 C7 C8 C9 -179.0(6) . .
C7 C8 C9 C10 -175.3(6) . .
C8 C9 C10 C11 0.1(11) . .
C9 C8 C9 C10 4.8(12) 11 .
C9 C10 C11 C10 -4.9(12) . 11
C9 C10 C11 C12 177.2(6) . .
C10 C11 C12 C13 179.9(6) . .
C10 C11 C12 C13 2.2(9) 11 .
C10 C11 C12 C13 -179.9(6) 11 11
C10 C11 C12 C13 -2.2(9) . 11
C11 C12 C13 C14 177.2(5) . .
C12 C13 C14 N2 -0.3(8) . .
C13 C12 C13 C14 -0.8(9) 11 .
C14 N2 C14 C13 1.4(10) 11 .
C14 N2 C15 C16 -86.8(4) 11 .
C14 N2 C15 C16 86.8(4) . .
C15 N2 C14 C13 -172.1(5) . .
C15 C16 C17 C18 -169.6(5) . .
C16 C17 C18 C19 -0.8(7) . .
C17 C16 C17 C18 3.9(8) 11 .
C17 C18 C19 C18 -2.3(8) . 11
C17 C18 C19 C20 172.0(4) . .
C18 C19 C20 N1 87.2(4) 11 9
C18 C19 C20 N1 -87.2(4) . 9
C20 N1 C1 C2 -175.4(5) 9 .
O1 N3 C23 C22 -53(3) . .
O1 N3 C23 C24 131(4) . .
O2 N3 C23 C22 128(2) . .
O2 N3 C23 C24 -48(6) . .
O3 N4 C25 C24 -134(3) . .
O3 N4 C25 C26 37(3) . .
O4 N4 C25 C24 53(4) . .
O4 N4 C25 C26 -135.9(19) . .
N3 C23 C24 C25 176(6) . .
N3 C23 C24 C27 -5(6) . .
N4 C25 C26 C21 -171(5) . .
C21 C22 C23 N3 -177(4) . .
C21 C22 C23 C24 0.0 . .
C22 C21 C26 C25 0.0 . .
C22 C23 C24 C25 0.0 . .
C22 C23 C24 C27 179.3(12) . .
C23 C24 C25 N4 172(4) . .
C23 C24 C25 C26 0.0 . .
C24 C25 C26 C21 0.0 . .
C26 C21 C22 C23 0.0 . .
C27 C24 C25 N4 -8(4) . .
C27 C24 C25 C26 -179.3(12) . .
